data_4126404
loop_
_publ_author_name
'Milner, Phillip J.'
'Siegelman, Rebecca L.'
'Forse, Alexander C.'
'Gonzalez, Miguel I.'
'Run\<cevski, Tom\<ce'
'Martell, Jeffrey D.'
'Reimer, Jeffrey A.'
'Long, Jeffrey R.'

_publ_section_title
;
 A Diaminopropane-Appended Metal--Organic Framework Enabling Efficient CO2
 Capture from Coal Flue Gas via a Mixed Adsorption Mechanism
;
_journal_name_full 'Journal of the American Chemical Society'
_journal_paper_doi 10.1021/jacs.7b07612
_journal_year 2017
_chemical_formula_moiety 'C20.44 H26.72 N3.22 O6.7 Zn2'
_chemical_formula_sum 'C20.44 H26.72 N3.22 O6.7 Zn2'
_chemical_formula_weight 555.49
_chemical_name_common Zn2(dobpdc)(dmen)1.61-(H2O)0.70
_space_group_crystal_system trigonal
_space_group_IT_number 152
_space_group_name_Hall 'P 31 2"'
_space_group_name_H-M_alt 'P 31 2 1'
_symmetry_space_group_name_Hall 'P 31 2"'
_symmetry_space_group_name_H-M 'P 31 2 1'
_atom_sites_solution_hydrogens geom
_atom_sites_solution_primary 'intrinsic phasing'
_atom_sites_solution_secondary difmap
_audit_creation_date 2017-05-16
_audit_creation_method
;
Olex2 1.2
(compiled Mar 28 2017 19:26:29 for OlexSys, GUI svn.r5337)
;
_cell_angle_alpha 90
_cell_angle_beta 90
_cell_angle_gamma 120
_cell_formula_units_Z 3
_cell_length_a 21.4217(8)
_cell_length_b 21.4217(8)
_cell_length_c 6.8386(3)
_cell_measurement_reflns_used 9910
_cell_measurement_temperature 100(2)
_cell_measurement_theta_max 36.194
_cell_measurement_theta_min 2.736
_cell_volume 2717.73(19)
_computing_cell_refinement 'SAINT v8.34A (Bruker, 2013)'
_computing_data_collection 'Bruker APEX3'
_computing_data_reduction 'SAINT v8.34A (Bruker, 2013)'
_computing_molecular_graphics 'Olex2 (Dolomanov et al., 2009)'
_computing_publication_material 'Olex2 (Dolomanov et al., 2009)'
_computing_structure_refinement 'ShelXL (Sheldrick, 2015)'
_computing_structure_solution 'ShelXT (Sheldrick, 2015)'
_diffrn_ambient_temperature 100(2)
_diffrn_detector_area_resol_mean 10.42
_diffrn_measured_fraction_theta_full 0.998
_diffrn_measured_fraction_theta_max 0.997
_diffrn_measurement_device_type 'Bruker D8 with PHOTON 100 detector'
_diffrn_measurement_method '\f and \w shutterless scans'
_diffrn_radiation_monochromator 'silicon 111'
_diffrn_radiation_type synchrotron
_diffrn_radiation_wavelength 0.8856
_diffrn_reflns_av_R_equivalents 0.0562
_diffrn_reflns_av_unetI/netI 0.0365
_diffrn_reflns_Laue_measured_fraction_full 0.998
_diffrn_reflns_Laue_measured_fraction_max 0.997
_diffrn_reflns_limit_h_max 28
_diffrn_reflns_limit_h_min -28
_diffrn_reflns_limit_k_max 28
_diffrn_reflns_limit_k_min -28
_diffrn_reflns_limit_l_max 9
_diffrn_reflns_limit_l_min -9
_diffrn_reflns_number 35351
_diffrn_reflns_point_group_measured_fraction_full 0.999
_diffrn_reflns_point_group_measured_fraction_max 0.997
_diffrn_reflns_theta_full 32.097
_diffrn_reflns_theta_max 36.194
_diffrn_reflns_theta_min 2.369
_diffrn_source
;
Advanced Light Source, station 11.3.1
;
_diffrn_standards_number 0
_exptl_absorpt_coefficient_mu 2.440
_exptl_absorpt_correction_T_max 0.846
_exptl_absorpt_correction_T_min 0.665
_exptl_absorpt_correction_type multi-scan
_exptl_absorpt_process_details
;
SADABS-2014/2 (Bruker,2014) was used for absorption correction.
wR2(int) was 0.1569 before and 0.0631 after correction.
The Ratio of minimum to maximum transmission is 0.7861.
The \l/2 correction factor is Not present.
;
_exptl_crystal_colour 'pale yellow'
_exptl_crystal_colour_primary 'pale yellow'
_exptl_crystal_density_diffrn 1.026
_exptl_crystal_density_method 'not measured'
_exptl_crystal_description prism
_exptl_crystal_F_000 860
_exptl_crystal_size_max 0.25
_exptl_crystal_size_mid 0.071
_exptl_crystal_size_min 0.071
_refine_diff_density_max 1.026
_refine_diff_density_min -1.107
_refine_diff_density_rms 0.115
_refine_ls_abs_structure_details
;
 Refined as an inversion twin.
;
_refine_ls_abs_structure_Flack 0.46(2)
_refine_ls_extinction_method none
_refine_ls_goodness_of_fit_ref 1.106
_refine_ls_hydrogen_treatment constr
_refine_ls_matrix_type full
_refine_ls_number_parameters 214
_refine_ls_number_reflns 4495
_refine_ls_number_restraints 72
_refine_ls_restrained_S_all 1.102
_refine_ls_R_factor_all 0.0588
_refine_ls_R_factor_gt 0.0511
_refine_ls_shift/su_max 0.001
_refine_ls_shift/su_mean 0.000
_refine_ls_structure_factor_coef Fsqd
_refine_ls_weighting_details 'w=1/[\s^2^(Fo^2^)+(0.0785P)^2^+3.3202P] where P=(Fo^2^+2Fc^2^)/3'
_refine_ls_weighting_scheme calc
_refine_ls_wR_factor_gt 0.1359
_refine_ls_wR_factor_ref 0.1401
_reflns_Friedel_coverage 0.857
_reflns_Friedel_fraction_full 1.000
_reflns_Friedel_fraction_max 0.998
_reflns_number_gt 4038
_reflns_number_total 4495
_reflns_threshold_expression 'I > 2\s(I)'
_cod_data_source_file ja7b07612_si_005.cif
_cod_data_source_block rls047s
_cod_original_cell_volume 2717.7(2)
_cod_database_code 4126404
_shelx_shelxl_version_number 2016/6
_shelx_space_group_comment
;
The symmetry employed for this shelxl refinement is uniquely defined
by the following loop, which should always be used as a source of
symmetry information in preference to the above space-group names.
They are only intended as comments.
;
_shelx_estimated_absorpt_t_max 0.846
_shelx_estimated_absorpt_t_min 0.581
_olex2_refinement_description
;
1. Twinned data refinement
 Scales: 0.54(2)
 0.46(2)
2. Fixed Uiso
 At 1.2 times of:
  All C(H) groups, All C(H,H) groups, All N(H,H,H) groups, All N(H,H,H,H) groups
 At 1.5 times of:
  All C(H,H,H) groups
3. Rigid body (RIGU) restrains
 N1, N2B, C8B, C9B, C10B, C11B, O4
 with sigma for 1-2 distances of 0.004 and sigma for 1-3 distances of 0.004
 N1, N2A, C8A, C9A, C10A, C11A
 with sigma for 1-2 distances of 0.004 and sigma for 1-3 distances of 0.004
4. Others
 Fixed Sof: H1BC(0.494) H1BD(0.494) H1AA(0.311) H1AB(0.311) N2A(0.494)
 H2AA(0.329) H2AB(0.329) H2AC(0.329) C8A(0.494) H8AA(0.494) H8AB(0.494)
 C9A(0.494) C10A(0.494) H10A(0.494) H10B(0.494) H10C(0.494) C11A(0.494)
 H11A(0.494) H11B(0.494) H11C(0.494) N2B(0.311) H2BA(0.207) H2BB(0.207)
 H2BC(0.207) C8B(0.311) H8BA(0.311) H8BB(0.311) C9B(0.311) C10B(0.311)
 H10D(0.311) H10E(0.311) H10F(0.311) C11B(0.311) H11D(0.311) H11E(0.311)
 H11F(0.311) O4(0.35)
5.a Secondary CH2 refined with riding coordinates:
 N1(H1BC,H1BD), N1(H1AA,H1AB), C8A(H8AA,H8AB), C8B(H8BA,H8BB)
5.b Me refined with riding coordinates:
 N2B(H2BA,H2BB,H2BC)
5.c Aromatic/amide H refined with riding coordinates:
 C3(H3), C5(H5), C6(H6)
5.d Idealised Me refined as rotating group:
 N2A(H2AA,H2AB,H2AC), C10A(H10A,H10B,H10C), C11A(H11A,H11B,H11C), C10B(H10D,
 H10E,H10F), C11B(H11D,H11E,H11F)
;
_olex2_submission_special_instructions 'No special instructions were received'

loop_
_space_group_symop_operation_xyz
'x, y, z'
'-y, x-y, z+1/3'
'-x+y, -x, z+2/3'
'y, x, -z'
'x-y, -y, -z+2/3'
'-x, -x+y, -z+1/3'

loop_
_atom_site_label
_atom_site_type_symbol
_atom_site_fract_x
_atom_site_fract_y
_atom_site_fract_z
_atom_site_U_iso_or_equiv
_atom_site_adp_type
_atom_site_occupancy
_atom_site_site_symmetry_order
_atom_site_calc_flag
_atom_site_refinement_flags_posn
_atom_site_refinement_flags_adp
_atom_site_refinement_flags_occupancy
_atom_site_disorder_assembly
_atom_site_disorder_group
Zn1 Zn 0.61063(3) 0.33791(3) 0.47039(7) 0.01594(18) Uani 1 1 d . . . . .
O1 O 0.6686(2) 0.4251(2) 1.2861(5) 0.0184(9) Uani 1 1 d . . . . .
O2 O 0.6439(2) 0.3581(2) 0.9289(5) 0.0178(8) Uani 1 1 d . . . . .
O3 O 0.5985(2) 0.3948(2) 0.6912(5) 0.0239(9) Uani 1 1 d . . . . .
N1 N 0.5085(4) 0.3106(4) 0.3511(10) 0.0452(16) Uani 1 1 d . U . . .
H1BC H 0.476158 0.288789 0.449602 0.054 Uiso 0.494 1 calc R . P A 1
H1BD H 0.510111 0.353269 0.328555 0.054 Uiso 0.494 1 calc R . P A 1
H1AA H 0.514095 0.353793 0.312634 0.054 Uiso 0.311 1 calc R . P B -2
H1AB H 0.506339 0.287003 0.238444 0.054 Uiso 0.311 1 calc R . P B -2
C1 C 0.6385(3) 0.4588(3) 1.1992(8) 0.0209(11) Uani 1 1 d . . . . .
C2 C 0.6160(3) 0.4498(3) 0.9992(7) 0.0209(12) Uani 1 1 d . . . . .
C3 C 0.5850(4) 0.4894(3) 0.9284(8) 0.0227(12) Uani 1 1 d . . . . .
H3 H 0.571563 0.484046 0.794439 0.027 Uiso 1 1 calc R . . . .
C4 C 0.5728(4) 0.5357(4) 1.0404(8) 0.0242(12) Uani 1 1 d . . . . .
C5 C 0.5951(4) 0.5444(4) 1.2363(8) 0.0302(15) Uani 1 1 d . . . . .
H5 H 0.588182 0.576384 1.317639 0.036 Uiso 1 1 calc R . . . .
C6 C 0.6267(4) 0.5077(4) 1.3131(8) 0.0327(16) Uani 1 1 d . . . . .
H6 H 0.641128 0.515046 1.446384 0.039 Uiso 1 1 calc R . . . .
C7 C 0.6201(3) 0.3972(3) 0.8639(8) 0.0180(11) Uani 1 1 d . . . . .
N2A N 0.4199(11) 0.3410(12) 0.093(3) 0.076(5) Uani 0.494 1 d . U P C 1
H2AA H 0.457921 0.369997 0.015041 0.092 Uiso 0.329 1 calc GR . P C 1
H2AB H 0.429163 0.358206 0.217690 0.092 Uiso 0.329 1 calc GR . P C 1
H2AC H 0.379509 0.340114 0.048486 0.092 Uiso 0.329 1 calc GR . P C 1
C8A C 0.4768(7) 0.2686(9) 0.1851(19) 0.036(3) Uani 0.494 1 d . U P C 1
H8AA H 0.461412 0.218000 0.218634 0.043 Uiso 0.494 1 calc R . P C 1
H8AB H 0.514552 0.283891 0.083305 0.043 Uiso 0.494 1 calc R . P C 1
C9A C 0.4094(11) 0.2700(14) 0.090(3) 0.068(5) Uani 0.494 1 d . U P C 1
C10A C 0.3482(11) 0.2246(16) 0.242(4) 0.099(8) Uani 0.494 1 d . U P C 1
H10A H 0.356492 0.187425 0.299120 0.148 Uiso 0.494 1 calc GR . P C 1
H10B H 0.301376 0.201717 0.175745 0.148 Uiso 0.494 1 calc GR . P C 1
H10C H 0.348603 0.256371 0.345729 0.148 Uiso 0.494 1 calc GR . P C 1
C11A C 0.4009(13) 0.245(2) -0.125(3) 0.104(11) Uani 0.494 1 d . U P C 1
H11A H 0.438806 0.283248 -0.204531 0.156 Uiso 0.494 1 calc GR . P C 1
H11B H 0.353579 0.234461 -0.173963 0.156 Uiso 0.494 1 calc GR . P C 1
H11C H 0.404881 0.201471 -0.133317 0.156 Uiso 0.494 1 calc GR . P C 1
N2B N 0.4451(18) 0.341(2) 0.675(5) 0.093(10) Uani 0.311 1 d . U P C -2
H2BA H 0.428050 0.367631 0.736048 0.111 Uiso 0.207 1 calc R . P C -2
H2BB H 0.437774 0.303818 0.751703 0.111 Uiso 0.207 1 calc R . P C -2
H2BC H 0.493105 0.370063 0.651282 0.111 Uiso 0.207 1 calc R . P C -2
C8B C 0.4418(14) 0.2754(19) 0.418(3) 0.053(6) Uani 0.311 1 d . U P C -2
H8BA H 0.440988 0.244485 0.526865 0.063 Uiso 0.311 1 calc R . P C -2
H8BB H 0.411255 0.242668 0.312694 0.063 Uiso 0.311 1 calc R . P C -2
C9B C 0.4068(16) 0.314(2) 0.487(5) 0.065(6) Uani 0.311 1 d . U P C -2
C10B C 0.3286(17) 0.2610(18) 0.542(6) 0.081(12) Uani 0.311 1 d . U P C -2
H10D H 0.297613 0.252241 0.427860 0.122 Uiso 0.311 1 calc GR . P C -2
H10E H 0.313545 0.281266 0.648185 0.122 Uiso 0.311 1 calc GR . P C -2
H10F H 0.324410 0.215385 0.585011 0.122 Uiso 0.311 1 calc GR . P C -2
C11B C 0.4108(18) 0.375(3) 0.378(6) 0.095(14) Uani 0.311 1 d . U P C -2
H11D H 0.455795 0.418753 0.410865 0.143 Uiso 0.311 1 calc GR . P C -2
H11E H 0.369724 0.380632 0.413494 0.143 Uiso 0.311 1 calc GR . P C -2
H11F H 0.409536 0.365250 0.237767 0.143 Uiso 0.311 1 calc GR . P C -2
O4 O 0.4619(19) 0.2462(17) -0.094(3) 0.115(12) Uani 0.35 1 d . U P D -2

loop_
_atom_site_aniso_label
_atom_site_aniso_U_11
_atom_site_aniso_U_22
_atom_site_aniso_U_33
_atom_site_aniso_U_23
_atom_site_aniso_U_13
_atom_site_aniso_U_12
Zn1 0.0210(3) 0.0201(3) 0.0087(3) -0.0012(2) -0.0005(2) 0.0117(3)
O1 0.030(2) 0.025(2) 0.0082(16) 0.0025(14) 0.0014(15) 0.0187(18)
O2 0.0221(17) 0.022(2) 0.0141(16) -0.0031(15) -0.0043(13) 0.0149(17)
O3 0.039(2) 0.035(2) 0.0095(17) -0.0075(16) -0.0059(16) 0.027(2)
N1 0.037(3) 0.060(4) 0.046(4) -0.012(3) -0.017(3) 0.029(3)
C1 0.031(3) 0.029(3) 0.010(2) -0.001(2) -0.002(2) 0.019(3)
C2 0.029(3) 0.033(3) 0.009(2) -0.002(2) 0.000(2) 0.022(3)
C3 0.035(3) 0.033(3) 0.008(2) 0.001(2) -0.001(2) 0.023(3)
C4 0.039(3) 0.039(3) 0.010(2) 0.002(2) 0.001(2) 0.030(3)
C5 0.057(4) 0.043(4) 0.010(3) -0.006(2) -0.004(3) 0.040(4)
C6 0.062(5) 0.050(4) 0.008(2) -0.003(3) -0.003(3) 0.044(4)
C7 0.025(3) 0.021(3) 0.012(2) -0.001(2) 0.001(2) 0.014(2)
N2A 0.081(12) 0.104(12) 0.074(11) 0.009(10) -0.022(10) 0.068(11)
C8A 0.028(6) 0.045(8) 0.032(6) -0.008(6) -0.005(5) 0.015(6)
C9A 0.043(9) 0.096(12) 0.066(10) -0.038(9) -0.018(7) 0.036(9)
C10A 0.032(9) 0.111(19) 0.15(2) 0.013(17) 0.020(12) 0.034(12)
C11A 0.067(13) 0.19(3) 0.073(11) -0.082(16) -0.043(11) 0.080(18)
N2B 0.072(18) 0.13(3) 0.071(16) -0.017(16) 0.000(14) 0.05(2)
C8B 0.043(10) 0.112(18) 0.018(9) 0.027(10) 0.009(8) 0.050(12)
C9B 0.038(12) 0.066(16) 0.081(17) -0.003(12) 0.011(11) 0.019(11)
C10B 0.049(13) 0.047(16) 0.13(3) -0.014(16) 0.043(16) 0.012(12)
C11B 0.033(15) 0.14(3) 0.13(3) 0.07(3) 0.034(18) 0.051(19)
O4 0.23(3) 0.16(3) 0.057(12) 0.054(15) 0.077(17) 0.17(3)

loop_
_atom_type_symbol
_atom_type_description
_atom_type_scat_dispersion_real
_atom_type_scat_dispersion_imag
_atom_type_scat_source
C C 0.0060 0.0030 'ANOMDisVal Program in PLATON Spek, A. L. J. Appl. Crystallogr. 2003, 36, 7-13'
H H 0.0000 0.0000 'ANOMDisVal Program in PLATON Spek, A. L. J. Appl. Crystallogr. 2003, 36, 7-13'
N N 0.0100 0.0050 'ANOMDisVal Program in PLATON Spek, A. L. J. Appl. Crystallogr. 2003, 36, 7-13'
O O 0.0180 0.0100 'ANOMDisVal Program in PLATON Spek, A. L. J. Appl. Crystallogr. 2003, 36, 7-13'
Zn Zn 0.0350 2.0980 'ANOMDisVal Program in PLATON Spek, A. L. J. Appl. Crystallogr. 2003, 36, 7-13'

loop_
_geom_angle_atom_site_label_1
_geom_angle_atom_site_label_2
_geom_angle_atom_site_label_3
_geom_angle
_geom_angle_site_symmetry_1
_geom_angle_site_symmetry_3
Zn1 Zn1 Zn1 106.70(2) 2_655 3_664
O1 Zn1 Zn1 39.72(11) 1_554 3_664
O1 Zn1 Zn1 130.91(11) 1_554 2_655
O1 Zn1 Zn1 123.21(11) 2_654 3_664
O1 Zn1 Zn1 40.48(11) 2_654 2_655
O1 Zn1 O1 162.71(15) 2_654 1_554
O1 Zn1 O2 82.78(14) 2_654 2_654
O1 Zn1 O2 81.99(14) 1_554 2_654
O1 Zn1 O2 80.10(15) 2_654 3_664
O1 Zn1 O2 88.87(14) 1_554 3_664
O1 Zn1 N1 94.9(2) 1_554 .
O1 Zn1 N1 95.4(2) 2_654 .
O2 Zn1 Zn1 70.71(9) 3_664 3_664
O2 Zn1 Zn1 42.13(9) 3_664 2_655
O2 Zn1 Zn1 44.86(11) 2_654 3_664
O2 Zn1 Zn1 88.84(10) 2_654 2_655
O2 Zn1 O2 78.46(4) 2_654 3_664
O2 Zn1 N1 98.7(2) 2_654 .
O3 Zn1 Zn1 130.08(14) . 3_664
O3 Zn1 Zn1 84.60(11) . 2_655
O3 Zn1 O1 97.20(16) . 2_654
O3 Zn1 O1 96.32(17) . 1_554
O3 Zn1 O2 169.68(17) . 2_654
O3 Zn1 O2 91.36(16) . 3_664
O3 Zn1 N1 91.6(2) . .
N1 Zn1 Zn1 110.3(2) . 3_664
N1 Zn1 Zn1 134.2(2) . 2_655
N1 Zn1 O2 174.9(2) . 3_664
Zn1 O1 Zn1 99.80(17) 3_665 1_556
C1 O1 Zn1 121.8(4) . 1_556
C1 O1 Zn1 122.6(3) . 3_665
Zn1 O2 Zn1 93.02(14) 3_665 2_655
C7 O2 Zn1 135.0(3) . 2_655
C7 O2 Zn1 125.8(4) . 3_665
C7 O3 Zn1 124.4(4) . .
Zn1 N1 H1BC 105.8 . .
Zn1 N1 H1BD 105.8 . .
Zn1 N1 H1AA 103.7 . .
Zn1 N1 H1AB 103.7 . .
H1BC N1 H1BD 106.2 . .
H1AA N1 H1AB 105.3 . .
C8A N1 Zn1 126.3(7) . .
C8A N1 H1BC 105.8 . .
C8A N1 H1BD 105.8 . .
C8B N1 Zn1 134.0(10) . .
C8B N1 H1AA 103.7 . .
C8B N1 H1AB 103.7 . .
O1 C1 C2 125.3(5) . .
O1 C1 C6 118.0(5) . .
C6 C1 C2 116.7(5) . .
C1 C2 C7 123.4(5) . .
C3 C2 C1 118.7(5) . .
C3 C2 C7 117.9(5) . .
C2 C3 H3 117.9 . .
C4 C3 C2 124.2(5) . .
C4 C3 H3 117.9 . .
C3 C4 C4 121.6(6) . 4_557
C3 C4 C5 116.8(5) . .
C5 C4 C4 121.6(6) . 4_557
C4 C5 H5 119.2 . .
C6 C5 C4 121.5(5) . .
C6 C5 H5 119.2 . .
C1 C6 H6 119.0 . .
C5 C6 C1 122.1(5) . .
C5 C6 H6 119.0 . .
O2 C7 O3 124.5(5) . .
O2 C7 C2 118.7(5) . .
O3 C7 C2 116.8(5) . .
H2AA N2A H2AB 109.5 . .
H2AA N2A H2AC 109.5 . .
H2AB N2A H2AC 109.5 . .
C9A N2A H2AA 109.5 . .
C9A N2A H2AB 109.5 . .
C9A N2A H2AC 109.5 . .
N1 C8A H8AA 107.8 . .
N1 C8A H8AB 107.8 . .
N1 C8A C9A 118.1(13) . .
H8AA C8A H8AB 107.1 . .
C9A C8A H8AA 107.8 . .
C9A C8A H8AB 107.8 . .
N2A C9A C8A 110.7(16) . .
N2A C9A C10A 106.9(18) . .
N2A C9A C11A 108(2) . .
C10A C9A C8A 101.7(18) . .
C11A C9A C8A 109.3(16) . .
C11A C9A C10A 120(2) . .
C9A C10A H10A 109.5 . .
C9A C10A H10B 109.5 . .
C9A C10A H10C 109.5 . .
H10A C10A H10B 109.5 . .
H10A C10A H10C 109.5 . .
H10B C10A H10C 109.5 . .
C9A C11A H11A 109.5 . .
C9A C11A H11B 109.5 . .
C9A C11A H11C 109.5 . .
H11A C11A H11B 109.5 . .
H11A C11A H11C 109.5 . .
H11B C11A H11C 109.5 . .
H2BA N2B H2BB 109.5 . .
H2BA N2B H2BC 109.5 . .
H2BB N2B H2BC 109.5 . .
C9B N2B H2BA 109.5 . .
C9B N2B H2BB 109.5 . .
C9B N2B H2BC 109.5 . .
N1 C8B H8BA 107.2 . .
N1 C8B H8BB 107.2 . .
N1 C8B C9B 121(3) . .
H8BA C8B H8BB 106.8 . .
C9B C8B H8BA 107.2 . .
C9B C8B H8BB 107.2 . .
N2B C9B C10B 106(3) . .
C8B C9B N2B 100(3) . .
C8B C9B C10B 110(3) . .
C8B C9B C11B 122(3) . .
C11B C9B N2B 108(4) . .
C11B C9B C10B 110(3) . .
C9B C10B H10D 109.5 . .
C9B C10B H10E 109.5 . .
C9B C10B H10F 109.5 . .
H10D C10B H10E 109.5 . .
H10D C10B H10F 109.5 . .
H10E C10B H10F 109.5 . .
C9B C11B H11D 109.5 . .
C9B C11B H11E 109.5 . .
C9B C11B H11F 109.5 . .
H11D C11B H11E 109.5 . .
H11D C11B H11F 109.5 . .
H11E C11B H11F 109.5 . .

loop_
_geom_bond_atom_site_label_1
_geom_bond_atom_site_label_2
_geom_bond_distance
_geom_bond_site_symmetry_2
Zn1 Zn1 3.1464(7) 3_664
Zn1 Zn1 3.1464(7) 2_655
Zn1 O1 2.073(4) 1_554
Zn1 O1 2.040(4) 2_654
Zn1 O2 2.223(4) 3_664
Zn1 O2 2.114(3) 2_654
Zn1 O3 2.037(4) .
Zn1 N1 2.125(6) .
O1 C1 1.327(6) .
O2 C7 1.259(7) .
O3 C7 1.260(7) .
N1 H1BC 0.9100 .
N1 H1BD 0.9100 .
N1 H1AA 0.9100 .
N1 H1AB 0.9100 .
N1 C8A 1.396(14) .
N1 C8B 1.32(3) .
C1 C2 1.431(7) .
C1 C6 1.425(8) .
C2 C3 1.399(8) .
C2 C7 1.495(8) .
C3 H3 0.9500 .
C3 C4 1.379(8) .
C4 C4 1.481(11) 4_557
C4 C5 1.403(7) .
C5 H5 0.9500 .
C5 C6 1.373(8) .
C6 H6 0.9500 .
N2A H2AA 0.9100 .
N2A H2AB 0.9100 .
N2A H2AC 0.9100 .
N2A C9A 1.42(3) .
C8A H8AA 0.9900 .
C8A H8AB 0.9900 .
C8A C9A 1.60(2) .
C9A C10A 1.57(3) .
C9A C11A 1.55(3) .
C10A H10A 0.9800 .
C10A H10B 0.9800 .
C10A H10C 0.9800 .
C11A H11A 0.9800 .
C11A H11B 0.9800 .
C11A H11C 0.9800 .
N2B H2BA 0.9100 .
N2B H2BB 0.9100 .
N2B H2BC 0.9100 .
N2B C9B 1.48(4) .
C8B H8BA 0.9900 .
C8B H8BB 0.9900 .
C8B C9B 1.45(4) .
C9B C10B 1.53(4) .
C9B C11B 1.46(5) .
C10B H10D 0.9800 .
C10B H10E 0.9800 .
C10B H10F 0.9800 .
C11B H11D 0.9800 .
C11B H11E 0.9800 .
C11B H11F 0.9800 .

loop_
_geom_hbond_atom_site_label_D
_geom_hbond_atom_site_label_H
_geom_hbond_atom_site_label_A
_geom_hbond_distance_DH
_geom_hbond_distance_HA
_geom_hbond_distance_DA
_geom_hbond_angle_DHA
_geom_hbond_site_symmetry_A
N2A H2AC N2A 0.91 2.44 3.20(3) 140.5 4
N2B H2BC O3 0.91 2.06 2.89(3) 150.8 .

loop_
_geom_torsion_atom_site_label_1
_geom_torsion_atom_site_label_2
_geom_torsion_atom_site_label_3
_geom_torsion_atom_site_label_4
_geom_torsion
_geom_torsion_site_symmetry_1
_geom_torsion_site_symmetry_4
Zn1 O1 C1 C2 -102.1(6) 1_556 .
Zn1 O1 C1 C2 27.3(8) 3_665 .
Zn1 O1 C1 C6 77.3(7) 1_556 .
Zn1 O1 C1 C6 -153.2(5) 3_665 .
Zn1 O2 C7 O3 145.0(5) 3_665 .
Zn1 O2 C7 O3 0.6(9) 2_655 .
Zn1 O2 C7 C2 -35.8(7) 3_665 .
Zn1 O2 C7 C2 179.8(4) 2_655 .
Zn1 O3 C7 O2 -9.2(8) . .
Zn1 O3 C7 C2 171.6(4) . .
Zn1 N1 C8A C9A -165.5(12) . .
Zn1 N1 C8B C9B 101(3) . .
O1 C1 C2 C3 -179.9(6) . .
O1 C1 C2 C7 3.5(9) . .
O1 C1 C6 C5 -179.3(7) . .
N1 C8A C9A N2A 40(2) . .
N1 C8A C9A C10A -73(2) . .
N1 C8A C9A C11A 159.0(19) . .
N1 C8B C9B N2B -74(3) . .
N1 C8B C9B C10B 176(3) . .
N1 C8B C9B C11B 45(4) . .
C1 C2 C3 C4 -1.8(10) . .
C1 C2 C7 O2 0.8(9) . .
C1 C2 C7 O3 -180.0(6) . .
C2 C1 C6 C5 0.2(11) . .
C2 C3 C4 C4 -176.2(5) . 4_557
C2 C3 C4 C5 1.9(11) . .
C3 C2 C7 O2 -175.8(6) . .
C3 C2 C7 O3 3.5(9) . .
C3 C4 C5 C6 -0.9(11) . .
C4 C4 C5 C6 177.2(6) 4_557 .
C4 C5 C6 C1 -0.1(12) . .
C6 C1 C2 C3 0.6(9) . .
C6 C1 C2 C7 -175.9(6) . .
C7 C2 C3 C4 175.0(6) . .

loop_
_twin_individual_id
_twin_individual_mass_fraction_refined
1 0.54(2)
2 0.46(2)
